data_4036358
loop_
_publ_author_name
'Ren, Wen-Sheng'
'Zhao, Liang'
'Wang, Mei-Xiang'

_publ_section_title
;
 Selective Formylation of Azacalixpyridine Macrocycles and Their
 Transformation to Molecular Semicages.
;
_journal_issue 18
_journal_name_full 'The Journal of organic chemistry'
_journal_page_first 9272
_journal_page_last 9278
_journal_paper_doi 10.1021/acs.joc.5b01722
_journal_volume 80
_journal_year 2015
_chemical_formula_moiety 'C28 H24 N8 O4, C H Cl3'
_chemical_formula_sum 'C29 H25 Cl3 N8 O4'
_chemical_formula_weight 655.92
_space_group_IT_number 2
_space_group_name_Hall '-P 1'
_space_group_name_H-M_alt 'P -1'
_symmetry_cell_setting triclinic
_symmetry_space_group_name_H-M 'P -1'
_atom_sites_solution_hydrogens geom
_atom_sites_solution_primary direct
_atom_sites_solution_secondary difmap
_audit_creation_method SHELXL-97
_cell_angle_alpha 82.779(12)
_cell_angle_beta 83.587(14)
_cell_angle_gamma 81.730(11)
_cell_formula_units_Z 2
_cell_length_a 9.641(3)
_cell_length_b 11.263(4)
_cell_length_c 13.731(5)
_cell_measurement_reflns_used 5244
_cell_measurement_temperature 173(2)
_cell_measurement_theta_max 27.48
_cell_measurement_theta_min 2.24
_cell_volume 1457.1(9)
_computing_cell_refinement 'CrystalClear (Rigaku Inc., 2007)'
_computing_data_collection 'CrystalClear (Rigaku Inc., 2007)'
_computing_data_reduction 'CrystalClear (Rigaku Inc., 2007)'
_computing_molecular_graphics 'Olex2 ver 1.1'
_computing_publication_material 'SHELX97 (Sheldrick, 2008)'
_computing_structure_refinement 'Olex2 ver 1.1'
_computing_structure_solution 'SHELXS-97 (Sheldrick, 2008)'
_diffrn_ambient_temperature 173(2)
_diffrn_measured_fraction_theta_full 0.992
_diffrn_measured_fraction_theta_max 0.992
_diffrn_measurement_device_type 'Saturn724+ CCD'
_diffrn_measurement_method '\w scans at fixed \c = 45\%'
_diffrn_radiation_monochromator graphite
_diffrn_radiation_source 'sealed tube'
_diffrn_radiation_type MoK\a
_diffrn_radiation_wavelength 0.71073
_diffrn_reflns_av_R_equivalents 0.0434
_diffrn_reflns_av_sigmaI/netI 0.0388
_diffrn_reflns_limit_h_max 12
_diffrn_reflns_limit_h_min -12
_diffrn_reflns_limit_k_max 14
_diffrn_reflns_limit_k_min -14
_diffrn_reflns_limit_l_max 17
_diffrn_reflns_limit_l_min -17
_diffrn_reflns_number 19278
_diffrn_reflns_theta_full 27.51
_diffrn_reflns_theta_max 27.51
_diffrn_reflns_theta_min 2.82
_exptl_absorpt_coefficient_mu 0.366
_exptl_absorpt_correction_T_max 1.0000
_exptl_absorpt_correction_T_min 0.6232
_exptl_absorpt_correction_type multi-scan
_exptl_absorpt_process_details 'CrystalClear (Rigaku Inc., 2007)'
_exptl_crystal_colour 'light yellow'
_exptl_crystal_density_diffrn 1.495
_exptl_crystal_density_method 'not measured'
_exptl_crystal_description block
_exptl_crystal_F_000 676
_exptl_crystal_size_max 0.52
_exptl_crystal_size_mid 0.43
_exptl_crystal_size_min 0.13
_refine_diff_density_max 0.545
_refine_diff_density_min -0.496
_refine_diff_density_rms 0.056
_refine_ls_extinction_method none
_refine_ls_goodness_of_fit_ref 1.121
_refine_ls_hydrogen_treatment constr
_refine_ls_matrix_type full
_refine_ls_number_parameters 448
_refine_ls_number_reflns 6656
_refine_ls_number_restraints 6
_refine_ls_restrained_S_all 1.122
_refine_ls_R_factor_all 0.0736
_refine_ls_R_factor_gt 0.0674
_refine_ls_shift/su_max 0.002
_refine_ls_shift/su_mean 0.000
_refine_ls_structure_factor_coef Fsqd
_refine_ls_weighting_details 'calc w=1/[\s^2^(Fo^2^)+(0.0651P)^2^+1.0438P] where P=(Fo^2^+2Fc^2^)/3'
_refine_ls_weighting_scheme calc
_refine_ls_wR_factor_gt 0.1602
_refine_ls_wR_factor_ref 0.1653
_reflns_number_gt 6087
_reflns_number_total 6656
_reflns_threshold_expression >2sigma(I)
_cod_data_source_file jo5b01722_si_004.cif
_cod_data_source_block sa2784
_cod_original_cell_volume 1457.0(9)
_cod_original_sg_symbol_H-M P-1
_cod_database_code 4036358

loop_
_symmetry_equiv_pos_as_xyz
'x, y, z'
'-x, -y, -z'

loop_
_atom_site_label
_atom_site_type_symbol
_atom_site_fract_x
_atom_site_fract_y
_atom_site_fract_z
_atom_site_U_iso_or_equiv
_atom_site_adp_type
_atom_site_occupancy
_atom_site_symmetry_multiplicity
_atom_site_calc_flag
_atom_site_refinement_flags
_atom_site_disorder_assembly
_atom_site_disorder_group
Cl1 Cl 0.3000(2) 0.66361(18) 0.03376(14) 0.0706(7) Uani 0.516(4) 1 d PD A 1
Cl1A Cl 0.1935(6) 0.6087(4) 0.0618(3) 0.152(3) Uani 0.484(4) 1 d PD A 2
Cl2 Cl 0.09778(10) 0.86773(8) 0.04343(6) 0.0688(2) Uani 1 1 d D . .
Cl3 Cl 0.0261(3) 0.6302(2) 0.12385(14) 0.0827(10) Uani 0.516(4) 1 d PD A 1
Cl3A Cl -0.0850(5) 0.7058(4) 0.13292(16) 0.1124(17) Uani 0.484(4) 1 d PD A 2
O1 O 0.5785(2) 0.20874(16) 0.2809(2) 0.0696(7) Uani 1 1 d . C .
O2 O 0.62416(18) 0.50404(16) 0.41715(15) 0.0487(5) Uani 1 1 d . C .
O3 O -0.0901(4) 1.3831(3) 0.1771(3) 0.0509(14) Uani 0.512(7) 1 d P B 1
O3A O -0.1052(5) 1.2980(4) 0.2560(4) 0.0486(16) Uani 0.488(7) 1 d P B 2
O4 O 0.2399(2) 1.10163(18) 0.50112(15) 0.0530(5) Uani 1 1 d . C .
N1 N 0.24843(19) 1.02827(15) 0.21474(13) 0.0287(4) Uani 1 1 d . C 1
N2 N 0.01960(19) 1.03070(16) 0.28498(14) 0.0321(4) Uani 1 1 d . C .
N3 N 0.04778(17) 0.82257(15) 0.33759(13) 0.0275(4) Uani 1 1 d . C 2
N4 N 0.07913(18) 0.61317(16) 0.37895(14) 0.0305(4) Uani 1 1 d . C .
N5 N 0.30505(17) 0.58964(14) 0.30654(13) 0.0255(3) Uani 1 1 d . C 1
N6 N 0.52918(18) 0.58624(15) 0.22862(14) 0.0310(4) Uani 1 1 d . C .
N7 N 0.51268(18) 0.79613(15) 0.19220(13) 0.0284(4) Uani 1 1 d . C 2
N8 N 0.4777(2) 1.00554(16) 0.14979(14) 0.0323(4) Uani 1 1 d . C .
C1 C 0.3500(2) 1.07500(18) 0.15382(16) 0.0315(4) Uani 1 1 d . . .
C2 C 0.3242(3) 1.1865(2) 0.0945(2) 0.0460(6) Uani 1 1 d . C .
H2 H 0.3948 1.2158 0.0475 0.055 Uiso 1 1 calc R . .
C3 C 0.1932(3) 1.2500(2) 0.1080(2) 0.0541(8) Uani 1 1 d . . .
H3 H 0.1734 1.3260 0.0702 0.065 Uiso 1 1 calc R C .
C4 C 0.0874(3) 1.2074(2) 0.1752(2) 0.0417(6) Uani 1 1 d . B .
C5 C 0.1201(2) 1.09031(18) 0.22400(16) 0.0298(4) Uani 1 1 d . . .
C6 C -0.0556(10) 1.2803(8) 0.2155(7) 0.0345(18) Uani 0.512(7) 1 d P B 1
H6 H -0.1138 1.2451 0.2685 0.041 Uiso 0.512(7) 1 calc PR B 1
C6A C -0.0205(10) 1.2991(9) 0.1844(8) 0.038(2) Uani 0.488(7) 1 d P B 2
H6A H -0.0290 1.3648 0.1338 0.045 Uiso 0.488(7) 1 calc PR B 2
C7 C -0.1155(2) 1.0229(3) 0.24730(19) 0.0440(6) Uani 1 1 d . . .
H7A H -0.1323 1.0867 0.1928 0.066 Uiso 1 1 calc R C .
H7B H -0.1918 1.0328 0.3003 0.066 Uiso 1 1 calc R . .
H7C H -0.1125 0.9439 0.2237 0.066 Uiso 1 1 calc R . .
C8 C 0.07247(19) 0.93256(18) 0.35125(15) 0.0255(4) Uani 1 1 d . . .
C9 C 0.1472(2) 0.95415(18) 0.42769(15) 0.0262(4) Uani 1 1 d . C .
C10 C 0.2034(2) 0.8552(2) 0.48875(15) 0.0294(4) Uani 1 1 d . . .
H10 H 0.2558 0.8664 0.5408 0.035 Uiso 1 1 calc R C .
C11 C 0.1826(2) 0.74052(19) 0.47318(16) 0.0297(4) Uani 1 1 d . C .
H11 H 0.2212 0.6713 0.5132 0.036 Uiso 1 1 calc R . .
C12 C 0.1036(2) 0.72998(18) 0.39733(16) 0.0272(4) Uani 1 1 d . . .
C13 C 0.1623(2) 1.0782(2) 0.44534(16) 0.0324(5) Uani 1 1 d . . .
H13 H 0.1076 1.1434 0.4106 0.039 Uiso 1 1 calc R C .
C14 C -0.0655(2) 0.5871(2) 0.38384(18) 0.0352(5) Uani 1 1 d . . .
H14A H -0.0883 0.5378 0.4461 0.053 Uiso 1 1 calc R C .
H14B H -0.0756 0.5430 0.3284 0.053 Uiso 1 1 calc R . .
H14C H -0.1297 0.6630 0.3803 0.053 Uiso 1 1 calc R . .
C15 C 0.1920(2) 0.53685(17) 0.34302(15) 0.0258(4) Uani 1 1 d . . .
C16 C 0.1870(2) 0.41210(19) 0.34255(17) 0.0320(5) Uani 1 1 d . C .
H16 H 0.1026 0.3776 0.3626 0.038 Uiso 1 1 calc R . .
C17 C 0.3088(2) 0.34361(18) 0.31207(17) 0.0324(5) Uani 1 1 d . . .
H17 H 0.3102 0.2590 0.3129 0.039 Uiso 1 1 calc R C .
C18 C 0.4315(2) 0.39515(18) 0.27973(17) 0.0314(4) Uani 1 1 d . C .
C19 C 0.4211(2) 0.52165(17) 0.27323(16) 0.0272(4) Uani 1 1 d . . .
C20 C 0.5666(3) 0.3184(2) 0.2692(2) 0.0460(6) Uani 1 1 d . . .
H20 H 0.6495 0.3560 0.2524 0.055 Uiso 1 1 calc R C .
C21 C 0.5986(4) 0.5623(3) 0.1329(3) 0.0773(12) Uani 1 1 d . . .
H21A H 0.5712 0.4881 0.1148 0.116 Uiso 1 1 calc R C .
H21B H 0.7009 0.5526 0.1352 0.116 Uiso 1 1 calc R . .
H21C H 0.5708 0.6299 0.0837 0.116 Uiso 1 1 calc R . .
C22 C 0.52979(19) 0.70043(17) 0.25971(15) 0.0260(4) Uani 1 1 d . . .
C23 C 0.5464(2) 0.71047(18) 0.35856(16) 0.0281(4) Uani 1 1 d . C .
C24 C 0.5333(2) 0.82550(19) 0.38803(16) 0.0307(4) Uani 1 1 d . . .
H24 H 0.5408 0.8354 0.4549 0.037 Uiso 1 1 calc R C .
C25 C 0.5093(2) 0.92527(19) 0.31965(17) 0.0306(4) Uani 1 1 d . C .
H25 H 0.4989 1.0048 0.3381 0.037 Uiso 1 1 calc R . .
C26 C 0.5010(2) 0.90535(17) 0.22368(16) 0.0271(4) Uani 1 1 d . . .
C27 C 0.5864(2) 0.6077(2) 0.43249(19) 0.0380(5) Uani 1 1 d . . .
H27 H 0.5819 0.6247 0.4989 0.046 Uiso 1 1 calc R C .
C28 C 0.6003(3) 1.0430(2) 0.08791(18) 0.0385(5) Uani 1 1 d . . .
H28A H 0.5740 1.0725 0.0214 0.058 Uiso 1 1 calc R C .
H28B H 0.6747 0.9741 0.0846 0.058 Uiso 1 1 calc R . .
H28C H 0.6347 1.1077 0.1162 0.058 Uiso 1 1 calc R . .
C31 C 0.1544(6) 0.7275(5) 0.1057(5) 0.0406(14) Uani 0.516(4) 1 d PD A 1
H31 H 0.1838 0.7393 0.1710 0.049 Uiso 0.516(4) 1 calc PR A 1
C31A C 0.0908(7) 0.7286(6) 0.1144(6) 0.058(2) Uani 0.484(4) 1 d PD A 2
H31A H 0.1243 0.7337 0.1799 0.070 Uiso 0.484(4) 1 calc PR A 2

loop_
_atom_site_aniso_label
_atom_site_aniso_U_11
_atom_site_aniso_U_22
_atom_site_aniso_U_33
_atom_site_aniso_U_23
_atom_site_aniso_U_13
_atom_site_aniso_U_12
Cl1 0.0815(14) 0.0563(10) 0.0710(11) -0.0153(8) -0.0011(9) 0.0037(9)
Cl1A 0.233(6) 0.111(3) 0.113(3) -0.065(2) -0.069(3) 0.063(3)
Cl2 0.0793(6) 0.0638(5) 0.0595(5) 0.0085(4) -0.0003(4) -0.0145(4)
Cl3 0.104(2) 0.1012(18) 0.0536(10) 0.0171(10) -0.0109(11) -0.0693(17)
Cl3A 0.143(3) 0.165(3) 0.0535(11) -0.0005(14) -0.0078(14) -0.114(3)
O1 0.0544(12) 0.0256(9) 0.125(2) -0.0124(11) -0.0036(13) 0.0074(8)
O2 0.0370(9) 0.0351(9) 0.0688(13) 0.0163(8) -0.0111(8) -0.0016(7)
O3 0.038(2) 0.027(2) 0.082(3) 0.0059(17) -0.0062(18) 0.0042(14)
O3A 0.032(3) 0.040(3) 0.073(4) -0.016(2) 0.001(2) 0.0028(18)
O4 0.0600(12) 0.0530(11) 0.0556(11) -0.0088(9) -0.0203(9) -0.0266(9)
N1 0.0326(9) 0.0227(8) 0.0301(9) -0.0001(7) -0.0066(7) -0.0009(7)
N2 0.0274(9) 0.0286(9) 0.0415(10) -0.0074(8) -0.0137(8) 0.0030(7)
N3 0.0218(8) 0.0278(8) 0.0336(9) -0.0083(7) -0.0032(7) -0.0006(6)
N4 0.0219(8) 0.0260(8) 0.0433(10) -0.0032(7) 0.0000(7) -0.0053(7)
N5 0.0242(8) 0.0206(8) 0.0318(9) -0.0033(6) -0.0011(7) -0.0035(6)
N6 0.0262(8) 0.0213(8) 0.0438(10) -0.0050(7) 0.0062(7) -0.0034(6)
N7 0.0272(8) 0.0244(8) 0.0329(9) -0.0024(7) 0.0019(7) -0.0056(6)
N8 0.0349(9) 0.0256(9) 0.0340(10) 0.0045(7) 0.0013(8) -0.0069(7)
C1 0.0394(11) 0.0233(10) 0.0324(11) 0.0023(8) -0.0084(9) -0.0067(8)
C2 0.0527(15) 0.0333(12) 0.0523(15) 0.0169(11) -0.0170(12) -0.0166(11)
C3 0.0598(17) 0.0282(12) 0.076(2) 0.0191(12) -0.0364(15) -0.0102(11)
C4 0.0430(13) 0.0239(10) 0.0610(16) -0.0025(10) -0.0272(12) 0.0009(9)
C5 0.0335(11) 0.0240(9) 0.0342(11) -0.0055(8) -0.0136(9) -0.0008(8)
C6 0.030(5) 0.018(3) 0.054(6) 0.002(3) -0.008(4) -0.001(3)
C6A 0.031(5) 0.028(4) 0.053(6) 0.004(3) -0.011(4) -0.006(3)
C7 0.0221(10) 0.0664(17) 0.0413(13) -0.0021(12) -0.0086(9) 0.0027(10)
C8 0.0190(8) 0.0283(10) 0.0294(10) -0.0067(8) -0.0024(7) -0.0004(7)
C9 0.0198(9) 0.0310(10) 0.0286(10) -0.0071(8) 0.0010(7) -0.0050(7)
C10 0.0253(9) 0.0370(11) 0.0267(10) -0.0052(8) -0.0024(8) -0.0057(8)
C11 0.0254(9) 0.0321(10) 0.0296(10) -0.0002(8) -0.0004(8) -0.0016(8)
C12 0.0197(9) 0.0275(10) 0.0336(10) -0.0051(8) 0.0026(8) -0.0031(7)
C13 0.0298(10) 0.0364(11) 0.0332(11) -0.0084(9) 0.0007(8) -0.0103(9)
C14 0.0232(10) 0.0374(12) 0.0453(13) -0.0019(10) 0.0007(9) -0.0099(8)
C15 0.0239(9) 0.0238(9) 0.0301(10) -0.0017(8) -0.0041(8) -0.0042(7)
C16 0.0301(10) 0.0260(10) 0.0412(12) -0.0010(9) -0.0033(9) -0.0109(8)
C17 0.0368(11) 0.0199(9) 0.0419(12) -0.0040(8) -0.0057(9) -0.0069(8)
C18 0.0312(10) 0.0215(9) 0.0408(12) -0.0037(8) -0.0023(9) -0.0014(8)
C19 0.0236(9) 0.0217(9) 0.0355(11) -0.0022(8) -0.0011(8) -0.0033(7)
C20 0.0357(12) 0.0264(11) 0.0743(18) -0.0099(11) -0.0010(12) 0.0019(9)
C21 0.096(3) 0.0559(18) 0.082(2) -0.0404(17) 0.057(2) -0.0385(18)
C22 0.0178(8) 0.0224(9) 0.0364(11) 0.0003(8) 0.0019(7) -0.0041(7)
C23 0.0175(8) 0.0293(10) 0.0366(11) 0.0050(8) -0.0040(8) -0.0071(7)
C24 0.0265(10) 0.0353(11) 0.0329(11) -0.0012(9) -0.0071(8) -0.0118(8)
C25 0.0281(10) 0.0255(10) 0.0401(12) -0.0035(9) -0.0060(9) -0.0079(8)
C26 0.0237(9) 0.0222(9) 0.0344(11) 0.0024(8) -0.0005(8) -0.0062(7)
C27 0.0290(11) 0.0373(12) 0.0470(13) 0.0115(10) -0.0108(9) -0.0104(9)
C28 0.0400(12) 0.0405(12) 0.0355(12) 0.0041(10) 0.0000(10) -0.0176(10)
C31 0.052(4) 0.040(3) 0.033(3) 0.000(2) -0.007(3) -0.018(3)
C31A 0.076(6) 0.064(4) 0.040(4) -0.008(3) -0.016(5) -0.016(4)

loop_
_atom_type_symbol
_atom_type_description
_atom_type_scat_dispersion_real
_atom_type_scat_dispersion_imag
_atom_type_scat_source
C C 0.0033 0.0016 'International Tables Vol C Tables 4.2.6.8 and 6.1.1.4'
H H 0.0000 0.0000 'International Tables Vol C Tables 4.2.6.8 and 6.1.1.4'
N N 0.0061 0.0033 'International Tables Vol C Tables 4.2.6.8 and 6.1.1.4'
O O 0.0106 0.0060 'International Tables Vol C Tables 4.2.6.8 and 6.1.1.4'
Cl Cl 0.1484 0.1585 'International Tables Vol C Tables 4.2.6.8 and 6.1.1.4'

loop_
_geom_angle_atom_site_label_1
_geom_angle_atom_site_label_2
_geom_angle_atom_site_label_3
_geom_angle
C31 Cl2 C31A 20.1(2)
C5 N1 C1 119.63(18)
C5 N2 C8 116.16(16)
C5 N2 C7 118.89(19)
C8 N2 C7 116.75(19)
C12 N3 C8 117.27(18)
C15 N4 C12 117.80(16)
C15 N4 C14 122.50(18)
C12 N4 C14 118.95(17)
C19 N5 C15 119.10(17)
C19 N6 C22 116.05(16)
C19 N6 C21 120.9(2)
C22 N6 C21 118.73(19)
C22 N7 C26 117.16(18)
C1 N8 C26 118.40(18)
C1 N8 C28 122.67(19)
C26 N8 C28 117.54(18)
N1 C1 N8 115.39(18)
N1 C1 C2 122.1(2)
N8 C1 C2 122.5(2)
C3 C2 C1 116.9(2)
C3 C2 H2 121.5
C1 C2 H2 121.5
C2 C3 C4 122.4(2)
C2 C3 H3 118.8
C4 C3 H3 118.8
C6A C4 C3 108.2(4)
C6A C4 C5 135.3(4)
C3 C4 C5 116.1(2)
C6A C4 C6 20.0(4)
C3 C4 C6 128.0(4)
C5 C4 C6 115.3(4)
N1 C5 N2 115.15(18)
N1 C5 C4 122.5(2)
N2 C5 C4 122.4(2)
O3 C6 C4 118.8(7)
O3 C6 H6 120.6
C4 C6 H6 120.6
O3A C6A C4 120.9(8)
O3A C6A H6A 119.6
C4 C6A H6A 119.6
N2 C7 H7A 109.5
N2 C7 H7B 109.5
H7A C7 H7B 109.5
N2 C7 H7C 109.5
H7A C7 H7C 109.5
H7B C7 H7C 109.5
N3 C8 C9 123.01(19)
N3 C8 N2 117.61(18)
C9 C8 N2 119.38(18)
C10 C9 C8 117.97(19)
C10 C9 C13 120.64(19)
C8 C9 C13 121.36(19)
C11 C10 C9 119.47(19)
C11 C10 H10 120.3
C9 C10 H10 120.3
C10 C11 C12 117.69(19)
C10 C11 H11 121.2
C12 C11 H11 121.2
N3 C12 C11 124.51(19)
N3 C12 N4 115.99(18)
C11 C12 N4 119.49(19)
O4 C13 C9 124.0(2)
O4 C13 H13 118.0
C9 C13 H13 118.0
N4 C14 H14A 109.5
N4 C14 H14B 109.5
H14A C14 H14B 109.5
N4 C14 H14C 109.5
H14A C14 H14C 109.5
H14B C14 H14C 109.5
N5 C15 N4 115.07(17)
N5 C15 C16 122.68(18)
N4 C15 C16 122.23(18)
C17 C16 C15 116.97(19)
C17 C16 H16 121.5
C15 C16 H16 121.5
C16 C17 C18 121.43(19)
C16 C17 H17 119.3
C18 C17 H17 119.3
C17 C18 C19 116.95(19)
C17 C18 C20 120.0(2)
C19 C18 C20 122.3(2)
N5 C19 N6 114.71(17)
N5 C19 C18 122.30(19)
N6 C19 C18 122.95(18)
O1 C20 C18 123.3(2)
O1 C20 H20 118.3
C18 C20 H20 118.3
N6 C21 H21A 109.5
N6 C21 H21B 109.5
H21A C21 H21B 109.5
N6 C21 H21C 109.5
H21A C21 H21C 109.5
H21B C21 H21C 109.5
N7 C22 C23 122.66(18)
N7 C22 N6 117.26(19)
C23 C22 N6 120.07(18)
C24 C23 C22 118.05(18)
C24 C23 C27 117.1(2)
C22 C23 C27 124.7(2)
C25 C24 C23 119.6(2)
C25 C24 H24 120.2
C23 C24 H24 120.2
C26 C25 C24 117.60(19)
C26 C25 H25 121.2
C24 C25 H25 121.2
N7 C26 C25 124.70(19)
N7 C26 N8 115.45(19)
C25 C26 N8 119.85(18)
O2 C27 C23 126.7(2)
O2 C27 H27 116.7
C23 C27 H27 116.7
N8 C28 H28A 109.5
N8 C28 H28B 109.5
H28A C28 H28B 109.5
N8 C28 H28C 109.5
H28A C28 H28C 109.5
H28B C28 H28C 109.5
Cl2 C31 Cl1 106.8(3)
Cl2 C31 Cl3 113.1(3)
Cl1 C31 Cl3 109.1(4)
Cl2 C31 H31 109.3
Cl1 C31 H31 109.3
Cl3 C31 H31 109.3
Cl3A C31A Cl1A 110.9(5)
Cl3A C31A Cl2 106.9(4)
Cl1A C31A Cl2 113.9(5)
Cl3A C31A H31A 108.3
Cl1A C31A H31A 108.3
Cl2 C31A H31A 108.3

loop_
_geom_bond_atom_site_label_1
_geom_bond_atom_site_label_2
_geom_bond_distance
Cl1 C31 1.744(6)
Cl1A C31A 1.739(7)
Cl2 C31 1.743(6)
Cl2 C31A 1.744(7)
Cl3 C31 1.745(5)
Cl3A C31A 1.737(7)
O1 C20 1.216(3)
O2 C27 1.209(3)
O3 C6 1.226(10)
O3A C6A 1.206(10)
O4 C13 1.204(3)
N1 C5 1.332(3)
N1 C1 1.338(3)
N2 C5 1.398(3)
N2 C8 1.414(3)
N2 C7 1.472(3)
N3 C12 1.331(3)
N3 C8 1.334(3)
N4 C15 1.372(3)
N4 C12 1.427(3)
N4 C14 1.458(3)
N5 C19 1.332(3)
N5 C15 1.335(3)
N6 C19 1.398(3)
N6 C22 1.406(3)
N6 C21 1.446(3)
N7 C22 1.334(3)
N7 C26 1.340(3)
N8 C1 1.360(3)
N8 C26 1.429(3)
N8 C28 1.459(3)
C1 C2 1.414(3)
C2 C3 1.365(4)
C2 H2 0.9500
C3 C4 1.393(4)
C3 H3 0.9500
C4 C6A 1.363(12)
C4 C5 1.412(3)
C4 C6 1.581(11)
C6 H6 0.9500
C6A H6A 0.9500
C7 H7A 0.9800
C7 H7B 0.9800
C7 H7C 0.9800
C8 C9 1.401(3)
C9 C10 1.390(3)
C9 C13 1.478(3)
C10 C11 1.382(3)
C10 H10 0.9500
C11 C12 1.383(3)
C11 H11 0.9500
C13 H13 0.9500
C14 H14A 0.9800
C14 H14B 0.9800
C14 H14C 0.9800
C15 C16 1.414(3)
C16 C17 1.364(3)
C16 H16 0.9500
C17 C18 1.396(3)
C17 H17 0.9500
C18 C19 1.406(3)
C18 C20 1.460(3)
C20 H20 0.9500
C21 H21A 0.9800
C21 H21B 0.9800
C21 H21C 0.9800
C22 C23 1.405(3)
C23 C24 1.390(3)
C23 C27 1.478(3)
C24 C25 1.381(3)
C24 H24 0.9500
C25 C26 1.377(3)
C25 H25 0.9500
C27 H27 0.9500
C28 H28A 0.9800
C28 H28B 0.9800
C28 H28C 0.9800
C31 H31 1.0000
C31A H31A 1.0000

loop_
_geom_torsion_atom_site_label_1
_geom_torsion_atom_site_label_2
_geom_torsion_atom_site_label_3
_geom_torsion_atom_site_label_4
_geom_torsion
C5 N1 C1 N8 179.54(18)
C5 N1 C1 C2 -3.2(3)
C26 N8 C1 N1 -13.3(3)
C28 N8 C1 N1 -179.47(19)
C26 N8 C1 C2 169.4(2)
C28 N8 C1 C2 3.3(3)
N1 C1 C2 C3 5.3(4)
N8 C1 C2 C3 -177.6(2)
C1 C2 C3 C4 -1.3(4)
C2 C3 C4 C6A 169.2(5)
C2 C3 C4 C5 -4.3(4)
C2 C3 C4 C6 165.6(5)
C1 N1 C5 N2 176.44(18)
C1 N1 C5 C4 -3.1(3)
C8 N2 C5 N1 18.8(3)
C7 N2 C5 N1 -128.8(2)
C8 N2 C5 C4 -161.7(2)
C7 N2 C5 C4 50.7(3)
C6A C4 C5 N1 -164.5(7)
C3 C4 C5 N1 6.7(3)
C6 C4 C5 N1 -164.5(4)
C6A C4 C5 N2 16.0(7)
C3 C4 C5 N2 -172.8(2)
C6 C4 C5 N2 16.0(5)
C6A C4 C6 O3 -0.5(15)
C3 C4 C6 O3 9.4(10)
C5 C4 C6 O3 179.4(6)
C3 C4 C6A O3A -158.9(8)
C5 C4 C6A O3A 12.8(14)
C6 C4 C6A O3A 12.9(14)
C12 N3 C8 C9 -3.3(3)
C12 N3 C8 N2 176.87(17)
C5 N2 C8 N3 -114.0(2)
C7 N2 C8 N3 34.3(3)
C5 N2 C8 C9 66.2(2)
C7 N2 C8 C9 -145.6(2)
N3 C8 C9 C10 3.2(3)
N2 C8 C9 C10 -177.03(18)
N3 C8 C9 C13 -174.93(18)
N2 C8 C9 C13 4.9(3)
C8 C9 C10 C11 -0.9(3)
C13 C9 C10 C11 177.26(18)
C9 C10 C11 C12 -1.0(3)
C8 N3 C12 C11 1.3(3)
C8 N3 C12 N4 -178.08(17)
C10 C11 C12 N3 0.9(3)
C10 C11 C12 N4 -179.79(18)
C15 N4 C12 N3 111.0(2)
C14 N4 C12 N3 -59.4(3)
C15 N4 C12 C11 -68.4(3)
C14 N4 C12 C11 121.2(2)
C10 C9 C13 O4 12.0(3)
C8 C9 C13 O4 -170.0(2)
C19 N5 C15 N4 177.68(18)
C19 N5 C15 C16 -3.9(3)
C12 N4 C15 N5 -15.7(3)
C14 N4 C15 N5 154.3(2)
C12 N4 C15 C16 165.9(2)
C14 N4 C15 C16 -24.1(3)
N5 C15 C16 C17 6.6(3)
N4 C15 C16 C17 -175.1(2)
C15 C16 C17 C18 -2.1(3)
C16 C17 C18 C19 -4.5(3)
C16 C17 C18 C20 165.9(2)
C15 N5 C19 N6 174.58(18)
C15 N5 C19 C18 -3.4(3)
C22 N6 C19 N5 26.1(3)
C21 N6 C19 N5 -130.2(3)
C22 N6 C19 C18 -156.0(2)
C21 N6 C19 C18 47.7(4)
C17 C18 C19 N5 7.5(3)
C20 C18 C19 N5 -162.7(2)
C17 C18 C19 N6 -170.3(2)
C20 C18 C19 N6 19.5(4)
C17 C18 C20 O1 5.1(4)
C19 C18 C20 O1 175.0(3)
C26 N7 C22 C23 -5.0(3)
C26 N7 C22 N6 174.33(17)
C19 N6 C22 N7 -117.4(2)
C21 N6 C22 N7 39.5(3)
C19 N6 C22 C23 62.0(2)
C21 N6 C22 C23 -141.2(3)
N7 C22 C23 C24 5.2(3)
N6 C22 C23 C24 -174.12(17)
N7 C22 C23 C27 -170.54(19)
N6 C22 C23 C27 10.2(3)
C22 C23 C24 C25 -2.1(3)
C27 C23 C24 C25 173.92(19)
C23 C24 C25 C26 -0.7(3)
C22 N7 C26 C25 1.9(3)
C22 N7 C26 N8 -177.82(17)
C24 C25 C26 N7 0.9(3)
C24 C25 C26 N8 -179.38(18)
C1 N8 C26 N7 110.8(2)
C28 N8 C26 N7 -82.4(2)
C1 N8 C26 C25 -69.0(3)
C28 N8 C26 C25 97.9(2)
C24 C23 C27 O2 -167.5(2)
C22 C23 C27 O2 8.2(3)
C31A Cl2 C31 Cl1 142.3(15)
C31A Cl2 C31 Cl3 22.3(10)
C31 Cl2 C31A Cl3A -172.1(16)
C31 Cl2 C31A Cl1A -49.3(11)
